data_8100128
loop_
_publ_author_name
'Flock, Susanne'
'Sippel, Heike'
'Frauenrath, Herbert'
'M\"uller, Ulrich'

_publ_section_title
;
Crystal structure of 4-acetoxy-5-(amino-N-phthalimido)-2-tert-butyl-
5-methyl-1,3-dioxane, C~19~H~24~N~2~O~6~
;
_journal_issue 3
_journal_name_full 'Zeitschrift f\"ur Kristallographie - New Crystal Structures'
_journal_page_first 283
_journal_page_last 284
_journal_volume 219
_journal_year 2004
_chemical_formula_sum 'C19 H24 N2 O6'
_chemical_formula_weight 376.40
_space_group_IT_number 2
_symmetry_cell_setting triclinic
_symmetry_space_group_name_Hall '-P 1'
_symmetry_space_group_name_H-M 'P -1'
_cell_angle_alpha 95.81(1)
_cell_angle_beta 96.60(2)
_cell_angle_gamma 100.10(1)
_cell_formula_units_Z 2
_cell_length_a 5.922(1)
_cell_length_b 8.336(1)
_cell_length_c 19.864(2)
_cell_measurement_temperature 193(2)
_cell_volume 951.6(2)
_diffrn_ambient_temperature 193(2)
_exptl_crystal_density_diffrn 1.314
_cod_database_code 8100128

loop_
_symmetry_equiv_pos_as_xyz
'x, y, z'
'-x, -y, -z'

loop_
_atom_site_label
_atom_site_type_symbol
_atom_site_fract_x
_atom_site_fract_y
_atom_site_fract_z
_atom_site_U_iso_or_equiv
_atom_site_adp_type
_atom_site_occupancy
_atom_site_symmetry_multiplicity
_atom_site_Wyckoff_symbol
_atom_site_calc_flag
_atom_site_refinement_flags
_atom_site_disorder_assembly
_atom_site_disorder_group
O1 O 0.4522(4) 0.0661(3) 0.26577(13) 0.0292(6) Uani 1 2 i d . . .
O2 O 0.1470(4) 0.1197(3) 0.32372(12) 0.0260(6) Uani 1 2 i d . . .
O3 O 0.0922(4) -0.1315(3) 0.36679(13) 0.0334(7) Uani 1 2 i d . . .
O4 O -0.2379(6) -0.1165(5) 0.40881(18) 0.0790(12) Uani 1 2 i d . . .
O5 O 0.3386(4) 0.0248(3) 0.10399(13) 0.0386(7) Uani 1 2 i d . . .
O6 O -0.3757(4) -0.2857(3) 0.10704(13) 0.0391(7) Uani 1 2 i d . . .
N1 N -0.0124(5) -0.0521(4) 0.19062(15) 0.0280(7) Uani 1 2 i d . . .
H11 H 0.083(7) 0.054(5) 0.194(2) 0.054(13) Uiso 1 2 i d . . .
N2 N -0.0032(5) -0.1292(3) 0.12457(15) 0.0282(7) Uani 1 2 i d . . .
C1 C 0.3946(6) 0.1363(4) 0.32717(19) 0.0250(8) Uani 1 2 i d . . .
H1 H 0.455(5) 0.083(4) 0.3663(16) 0.011(8) Uiso 1 2 i d . . .
C2 C 0.0288(6) -0.0455(4) 0.31005(19) 0.0266(8) Uani 1 2 i d . . .
H2 H -0.139(6) -0.040(4) 0.3056(16) 0.021(9) Uiso 1 2 i d . . .
C3 C 0.0935(6) -0.1332(4) 0.24617(18) 0.0259(8) Uani 1 2 i d . . .
C4 C 0.3570(6) -0.1071(4) 0.2525(2) 0.0275(9) Uani 1 2 i d . . .
H4B H 0.418(6) -0.156(4) 0.2951(19) 0.034(10) Uiso 1 2 i d . . .
H4A H 0.402(6) -0.143(4) 0.2076(19) 0.031(10) Uiso 1 2 i d . . .
C5 C 0.4948(6) 0.3203(4) 0.33780(19) 0.0282(9) Uani 1 2 i d . . .
C61 C 0.4294(9) 0.3960(6) 0.4038(3) 0.0464(12) Uani 1 2 i d . . .
H61A H 0.258(8) 0.389(5) 0.399(2) 0.061(13) Uiso 1 2 i d . . .
H61B H 0.472(7) 0.346(5) 0.440(2) 0.036(13) Uiso 1 2 i d . . .
H61C H 0.512(7) 0.508(5) 0.414(2) 0.049(12) Uiso 1 2 i d . . .
C62 C 0.7591(7) 0.3393(5) 0.3429(2) 0.0349(10) Uani 1 2 i d . . .
H62A H 0.787(6) 0.299(4) 0.294(2) 0.035(10) Uiso 1 2 i d . . .
H62B H 0.839(7) 0.461(5) 0.355(2) 0.046(11) Uiso 1 2 i d . . .
H62C H 0.812(6) 0.293(5) 0.379(2) 0.031(11) Uiso 1 2 i d . . .
C63 C 0.4055(8) 0.4004(5) 0.2777(2) 0.0415(11) Uani 1 2 i d . . .
H63A H 0.215(8) 0.378(5) 0.268(2) 0.060(13) Uiso 1 2 i d . . .
H63B H 0.441(6) 0.362(4) 0.231(2) 0.038(11) Uiso 1 2 i d . . .
H63C H 0.480(8) 0.521(6) 0.282(2) 0.074(15) Uiso 1 2 i d . . .
C7 C -0.0151(8) -0.3133(5) 0.2377(3) 0.0346(10) Uani 1 2 i d . . .
H7A H 0.006(6) -0.360(4) 0.1946(19) 0.028(10) Uiso 1 2 i d . . .
H7B H -0.186(7) -0.326(4) 0.2343(19) 0.039(11) Uiso 1 2 i d . . .
H7C H 0.042(6) -0.363(5) 0.277(2) 0.034(11) Uiso 1 2 i d . . .
C8 C -0.0515(8) -0.1545(5) 0.4136(2) 0.0402(10) Uani 1 2 i d . . .
C9 C 0.0525(11) -0.2344(8) 0.4695(3) 0.0578(14) Uani 1 2 i d . . .
H9A H -0.041(11) -0.255(7) 0.502(3) 0.11(2) Uiso 1 2 i d . . .
H9B H 0.171(12) -0.156(9) 0.499(3) 0.12(2) Uiso 1 2 i d . . .
H9C H 0.132(13) -0.325(9) 0.456(4) 0.14(3) Uiso 1 2 i d . . .
C10 C 0.1702(6) -0.0804(4) 0.08436(19) 0.0292(9) Uani 1 2 i d . . .
C11 C 0.0938(6) -0.1793(4) 0.01743(19) 0.0301(9) Uani 1 2 i d . . .
C12 C 0.2035(8) -0.1891(5) -0.0405(2) 0.0380(10) Uani 1 2 i d . . .
H12 H 0.359(7) -0.135(5) -0.041(2) 0.046(12) Uiso 1 2 i d . . .
C13 C 0.0868(8) -0.2943(5) -0.0978(2) 0.0434(11) Uani 1 2 i d . . .
H13 H 0.159(7) -0.304(5) -0.139(2) 0.050(12) Uiso 1 2 i d . . .
C14 C -0.1322(8) -0.3846(5) -0.0963(2) 0.0385(10) Uani 1 2 i d . . .
H14 H -0.187(6) -0.449(4) -0.136(2) 0.033(10) Uiso 1 2 i d . . .
C15 C -0.2415(7) -0.3747(5) -0.0386(2) 0.0363(10) Uani 1 2 i d . . .
H15 H -0.399(7) -0.436(5) -0.042(2) 0.043(11) Uiso 1 2 i d . . .
C16 C -0.1252(6) -0.2722(4) 0.01815(19) 0.0290(9) Uani 1 2 i d . . .
C17 C -0.1948(6) -0.2345(4) 0.08667(19) 0.0286(9) Uani 1 2 i d . . .

loop_
_atom_site_aniso_label
_atom_site_aniso_U_11
_atom_site_aniso_U_22
_atom_site_aniso_U_33
_atom_site_aniso_U_23
_atom_site_aniso_U_13
_atom_site_aniso_U_12
O1 0.0249(13) 0.0203(12) 0.0432(16) 0.0006(11) 0.0088(12) 0.0057(10)
O2 0.0192(13) 0.0189(12) 0.0397(15) 0.0011(11) 0.0044(11) 0.0038(10)
O3 0.0329(15) 0.0339(14) 0.0379(16) 0.0150(12) 0.0078(13) 0.0104(12)
O4 0.057(2) 0.134(3) 0.071(3) 0.053(2) 0.035(2) 0.048(2)
O5 0.0323(16) 0.0290(15) 0.0503(18) 0.0054(13) 0.0078(13) -0.0071(13)
O6 0.0272(15) 0.0423(16) 0.0423(17) -0.0041(13) 0.0081(13) -0.0051(12)
N1 0.0291(17) 0.0209(16) 0.0321(18) -0.0001(14) 0.0017(14) 0.0031(13)
N2 0.0272(17) 0.0240(16) 0.0318(18) 0.0020(13) 0.0039(14) 0.0012(13)
C1 0.0172(19) 0.0273(19) 0.030(2) -0.0009(17) 0.0028(16) 0.0054(15)
C2 0.020(2) 0.0209(19) 0.037(2) 0.0051(16) 0.0026(17) -0.0001(15)
C3 0.027(2) 0.0192(18) 0.031(2) 0.0042(15) -0.0012(17) 0.0059(15)
C4 0.028(2) 0.0192(19) 0.036(2) 0.0003(17) 0.0073(18) 0.0049(15)
C5 0.0218(19) 0.0214(19) 0.041(2) 0.0034(16) 0.0024(17) 0.0040(15)
C61 0.034(3) 0.038(3) 0.061(3) -0.012(3) 0.007(2) 0.002(2)
C62 0.022(2) 0.033(2) 0.049(3) 0.008(2) 0.000(2) 0.0027(18)
C63 0.035(3) 0.032(2) 0.058(3) 0.013(2) 0.002(2) 0.0060(19)
C7 0.034(3) 0.021(2) 0.049(3) 0.005(2) 0.005(2) 0.0058(17)
C8 0.049(3) 0.041(2) 0.032(2) 0.0071(19) 0.010(2) 0.007(2)
C9 0.070(4) 0.065(4) 0.039(3) 0.019(3) 0.003(3) 0.009(3)
C10 0.023(2) 0.025(2) 0.040(2) 0.0077(17) 0.0072(17) 0.0043(16)
C11 0.032(2) 0.024(2) 0.036(2) 0.0091(17) 0.0040(17) 0.0087(16)
C12 0.037(2) 0.037(2) 0.043(3) 0.0086(19) 0.012(2) 0.0078(19)
C13 0.054(3) 0.043(3) 0.041(3) 0.007(2) 0.019(2) 0.018(2)
C14 0.049(3) 0.037(2) 0.029(2) -0.0041(19) -0.001(2) 0.015(2)
C15 0.037(2) 0.030(2) 0.038(2) 0.0010(18) -0.0013(19) 0.0031(18)
C16 0.028(2) 0.023(2) 0.035(2) 0.0027(16) 0.0028(17) 0.0039(16)
C17 0.026(2) 0.024(2) 0.034(2) 0.0025(16) 0.0010(17) 0.0006(16)

loop_
_geom_bond_atom_site_label_1
_geom_bond_atom_site_label_2
_geom_bond_distance
_geom_bond_site_symmetry_2
_geom_bond_publ_flag
O1 C1 1.403(4) . ?
O1 C4 1.441(4) . ?
O2 C2 1.415(4) . ?
O2 C1 1.441(4) . ?
O3 C8 1.337(4) . ?
O3 C2 1.444(4) . ?
O4 C8 1.197(5) . ?
O5 C10 1.204(4) . ?
O6 C17 1.212(4) . ?
N1 N2 1.413(4) . ?
N1 C3 1.486(5) . ?
N2 C17 1.395(4) . ?
N2 C10 1.402(4) . ?
C1 C5 1.528(5) . ?
C2 C3 1.521(5) . ?
C3 C7 1.510(5) . ?
C3 C4 1.526(5) . ?
C5 C63 1.513(6) . ?
C5 C61 1.517(6) . ?
C5 C62 1.536(5) . ?
C8 C9 1.480(7) . ?
C10 C11 1.470(5) . ?
C11 C12 1.387(5) . ?
C11 C16 1.392(5) . ?
C12 C13 1.395(6) . ?
C13 C14 1.385(6) . ?
C14 C15 1.382(5) . ?
C15 C16 1.376(5) . ?
C16 C17 1.487(5) . ?
